data_2105555
loop_
_publ_author_name
'Hibble, Simon J.'
'Cooper, Steven P.'
'Patat, Saban'
'Hannon, Alex C.'

_publ_section_title
;
 Total neutron diffraction: a route to the correct local structure of
 disordered LaMo~2~O~5~ and its application to the model compound
 Zn~2~Mo~3~O~8~
;
_journal_issue 5
_journal_name_full 'Acta Crystallographica Section B'
_journal_page_first 683
_journal_page_last 697
_journal_paper_doi 10.1107/S0108768199004103
_journal_volume 55
_journal_year 1999
_chemical_formula_moiety 'La Mo2 O5'
_chemical_formula_sum 'La Mo2 O5'
_chemical_formula_weight 410.79
_chemical_name_systematic 'lanthanum molybdenum oxide'
_symmetry_cell_setting hexagonal
_symmetry_space_group_name_Hall '-P 6c 2c'
_symmetry_space_group_name_H-M 'P 63/m m c'
_cell_angle_alpha 90
_cell_angle_beta 90
_cell_angle_gamma 120
_cell_formula_units_Z 12
_cell_length_a 8.3680(7)
_cell_length_b 8.3680(7)
_cell_length_c 19.13687(4)
_cell_measurement_reflns_used 312
_cell_measurement_temperature 18
_cell_volume 1160.50(14)
_computing_cell_refinement
;
TF12LS (David et al., 1992)
;
_computing_structure_refinement
;
TF12LS (David et al., 1992)
;
_diffrn_ambient_temperature 18
_diffrn_measurement_device 'Lad tof neutron'
_diffrn_measurement_method 'time of flight neutron diffraction'
_diffrn_radiation_probe neutron
_diffrn_radiation_type neutron
_diffrn_radiation_wavelength time-of-flight
_diffrn_reflns_limit_h_max 7
_diffrn_reflns_limit_h_min 0
_diffrn_reflns_limit_k_max 4
_diffrn_reflns_limit_k_min 0
_diffrn_reflns_limit_l_max 20
_diffrn_reflns_limit_l_min 0
_diffrn_reflns_number 312
_exptl_absorpt_correction_type none
_exptl_crystal_colour Black
_exptl_crystal_description powder
_refine_ls_extinction_method none
_refine_ls_matrix_type full
_refine_ls_number_parameters 39
_refine_ls_number_reflns 312
_refine_ls_R_factor_all .056
_refine_ls_shift/esd_mean .08
_refine_ls_shift/su_max .25
_refine_ls_structure_factor_coef Inet
_refine_ls_weighting_details 'w = 1/[Y~i~]'
_refine_ls_weighting_scheme calc
_refine_ls_wR_factor_all .048
_cod_data_source_file br0083.cif
_cod_data_source_block lamo2o5

loop_
_cod_changelog_entry_id
_cod_changelog_entry_author
_cod_changelog_entry_date
_cod_changelog_entry_text
1 'cif_fix_values 3143 2015-03-26 13:38:13Z robertas' 2015-04-02T14:22:18+03:00
;
The following automatic conversions were performed:

'_refine_ls_weighting_scheme' value '1/[Y~i~]' was changed to 'calc'.
New tag '_refine_ls_weighting_details' was created. The value of the
new tag was set to 'w = 1/[Y~i~]'.

Automatic conversion script
Id: cif_fix_values 3143 2015-03-26 13:38:13Z robertas
;
2 'Steef Boerrigter' 2023-02-22T10:07:00+02:00
;Corrected space group operators:
Added a missing minus symbol
' -x+y, y, z+1/2' --> ' -x+y, y, -z+1/2'
and changed
' -y, -x, z' --> ' -y,x-y, z'
;
3 'Saulius Gra\<zulis' 2023-02-23T11:26:00+02:00
;Converting _cod_depositor_comments to the _cod_changelog_entry_... loop.
;
4 'Saulius Gra\<zulis' 2023-03-10T08:05:58+02:00
;Fixing author name (removing a spurious dot).
;

_cod_original_cell_volume 1160.50(10)
_cod_database_code 2105555

loop_
_symmetry_equiv_pos_as_xyz
' x, y, z'
' -y, -x, z'
' -x+y, -x, z'
' -x , -y, z+1/2'
' y, -x+y, z+1/2'
' x-y, x, z+1/2'
' y, x, -z'
' x-y, -y, -z'
' -x, -x+y, -z'
' -y, -x, -z+1/2'
' -x+y, y, -z+1/2'
' x, x-y, -z+1/2'
' -x, -y, -z'
' y, -x+y, -z'
' x-y, x, -z'
' x, y, -z+1/2'
' -y, x-y, -z+1/2'
'-x+y, -x, -z+1/2'
' -y,x-y, z'
'-x+y, y, z'
' x, x-y, z'
' y, x, z+1/2'
' x-y, -y, z+1/2'
' -x, -x+y, z+1/2'

loop_
_atom_site_label
_atom_site_fract_x
_atom_site_fract_y
_atom_site_fract_z
_atom_site_U_iso_or_equiv
_atom_site_thermal_displace_type
_atom_site_occupancy
_atom_site_type_symbol
La1 .5112(8) .4888(8) .8438(8) .010(2) Uiso .5 La
La2 .00000 .00000 .2600(10) .010(2) Uiso .5 La
La3 .33333 .66667 .9840(10) .010(2) Uiso .5 La
La4 .33333 .66667 .0120(10) .010(2) Uiso .5 La
Mo1 .1066(6) .8934(6) .9428(3) .0080(10) Uiso 1.0 Mo
Mo2 .7690(10) .2310(10) .6868(8) .008(9) Uiso .5 Mo
Mo3 .5610(10) .4390(10) .1784(7) .008(9) Uiso .5 Mo
O1 .3300(10) .0000(10) .242(7) .0044(9) Uiso .5 O
O2 .33333 .66667 .2617(7) .0044(9) Uiso .5 O
O3 .33333 .66667 .7520(10) .0044(9) Uiso .5 O
O4 .1138(6) .2276(7) .1234(3) .0044(9) Uiso 1.0 O
O5 .560(2) .120(3) .6157(9) .0044(9) Uiso .5 O
O6 .4540(10) .2268(7) .1130(5) .0044(9) Uiso 1.0 O
O7 .00000 .3340(10) .00000 .0044(9) Uiso 1.0 O
O10 .33333 .66667 .3990(10) .0044(9) Uiso .5 O

loop_
_geom_bond_atom_site_label_1
_geom_bond_atom_site_label_2
_geom_bond_distance
_geom_bond_publ_flag
La1 O1 2.40(10) yes
La1 O2 2.75(2) yes
La1 O3 3.160(10) yes
La1 O7 3.300(10) yes
La1 O4 2.903(9) yes
La1 O10 2.48(2) yes
La2 O1 2.760(10) yes
La2 O4 2.78(2) yes
La2 O4 3.09(2) yes
La3 O5 2.95(3) yes
La3 O7 2.804(5) yes
La3 O6 2.42(2) yes
La4 O6 2.52(4) yes
La4 O7 2.797(5) yes
La4 O10 2.16(3) yes
Mo1 Mo1 2.675(7) yes
Mo1 Mo1 2.678(7) yes
Mo1 O7 1.977(8) yes
Mo1 O6 2.050(10) yes
Mo1 O4 2.041(8) yes
Mo2 Mo2 2.56(2) yes
Mo2 Mo3 2.870(10) yes
Mo2 O1 1.99(8) yes
Mo2 O2 2.06(2) yes
Mo2 O4 2.09(2) yes
Mo2 O5 2.03(2) yes
Mo3 Mo3 2.65(2) yes
Mo3 O1 2.07(8) yes
Mo3 O3 2.030(10) yes
Mo3 O5 2.13(3) yes
Mo3 O6 1.980(10) yes
Mo1 Mo1 2.678(7) yes
Mo1 O6 2.050(10) yes
Mo3 O6 1.977(8) yes
